data_9001694
loop_
_publ_author_name
'Millard, R. L.'
'Peterson, R. C.'
'Hunter, B. K.'

_publ_section_title
;Study of the cubic to tetragonal transition in Mg2TiO4 and Zn2TiO4 spinels by
 17O MAS NMR and Rietveld refinement of X-ray diffraction data Sample: RLM446,
 Mg2TiO4
;
_journal_name_full 'American Mineralogist'
_journal_page_first 885
_journal_page_last 896
_journal_volume 80
_journal_year 1995
_chemical_formula_sum 'Mg2 O4 Ti'
_chemical_name_mineral Qandilite
_space_group_IT_number 91
_symmetry_space_group_name_Hall 'P 4w 2c'
_symmetry_space_group_name_H-M 'P 41 2 2'
_cell_angle_alpha 90
_cell_angle_beta 90
_cell_angle_gamma 90
_cell_length_a 5.97705
_cell_length_b 5.97705
_cell_length_c 8.4161
_cell_formula_units_Z 4
_cell_volume 300.666
_database_code_amcsd 0001750
_exptl_crystal_density_diffrn 3.545
_cod_original_formula_sum 'Mg2 Ti O4'
_cod_database_code 9001694

loop_
_space_group_symop_operation_xyz
x,y,z
y,x,3/4-z
-y,x,1/4+z
-x,y,-z
-x,-y,1/2+z
-y,-x,1/4-z
y,-x,3/4+z
x,-y,1/2-z

loop_
_atom_site_label
_atom_site_fract_x
_atom_site_fract_y
_atom_site_fract_z
_atom_site_occupancy
_atom_site_U_iso_or_equiv
Mg 0.25180 0.25180 0.37500 1.00000 0.00431
Ti1 0.00000 0.25020 0.00000 0.07400 0.00405
Mg1 0.00000 0.25020 0.00000 0.92600 0.00405
Ti2 0.50000 0.23910 0.00000 0.92600 0.00431
Mg2 0.50000 0.23910 0.00000 0.07400 0.00431
O1 -0.02640 0.73680 0.25260 1.00000 0.00367
O2 0.51880 0.26100 0.23290 1.00000 0.00393

loop_
_cod_related_entry_id
_cod_related_entry_database
_cod_related_entry_code
1 AMCSD 0001750
